data_7042680
loop_
_publ_author_name
'Hazin, Khatera'
'Serin, Spencer C.'
'Patrick, Brian O.'
'Ezhova, Maria B.'
'Gates, Derek P.'

_publ_section_title
;
 [HL2][P(1,2-O2C6Cl4)3] (L = THF, DMF): Br\/onsted acid initiators for the
 polymerization of n-butyl vinyl ether and p-methoxystyrene
;
_journal_name_full 'Dalton Trans.'
_journal_paper_doi 10.1039/C6DT04820J
_journal_year 2017
_chemical_formula_moiety 'C18 Cl12 O6 P, C6 H2 Cl4 O2, C8 H17 O2, C4 H8 O'
_chemical_formula_sum 'C36 H27 Cl16 O11 P'
_chemical_formula_weight 1233.74
_chemical_name_systematic H(THF)2[1]
_space_group_crystal_system triclinic
_space_group_IT_number 2
_space_group_name_Hall '-P 1'
_space_group_name_H-M_alt 'P -1'
_symmetry_space_group_name_Hall '-P 1'
_symmetry_space_group_name_H-M 'P -1'
_atom_sites_solution_hydrogens mixed
_atom_sites_solution_primary dual
_audit_creation_date 2017-02-02
_audit_creation_method
;
Olex2 1.2
(compiled 2017.01.04 svn.r3372 for OlexSys, GUI svn.r5292)
;
_audit_update_record
;
2017-03-27 deposited with the CCDC.
2017-03-30 downloaded from the CCDC.
;
_cell_angle_alpha 96.359(6)
_cell_angle_beta 100.305(5)
_cell_angle_gamma 106.108(5)
_cell_formula_units_Z 2
_cell_length_a 11.5738(12)
_cell_length_b 12.1413(13)
_cell_length_c 17.4244(18)
_cell_measurement_reflns_used 4377
_cell_measurement_temperature 100(2)
_cell_measurement_theta_max 23.17
_cell_measurement_theta_min 2.31
_cell_volume 2280.9(4)
_computing_cell_refinement 'SAINT v8.34A (Bruker, 2013)'
_computing_data_reduction 'SAINT v8.34A (Bruker, 2013)'
_computing_molecular_graphics 'Olex2 (Dolomanov et al., 2009)'
_computing_publication_material 'Olex2 (Dolomanov et al., 2009)'
_computing_structure_refinement 'XL (Sheldrick, 2008)'
_computing_structure_solution 'XT (Sheldrick, 2015)'
_diffrn_ambient_temperature 100(2)
_diffrn_detector 'Bruker APEX2 area detector'
_diffrn_detector_area_resol_mean 7.9
_diffrn_detector_type 'CCD area detector'
_diffrn_measured_fraction_theta_full 0.984
_diffrn_measured_fraction_theta_max 0.984
_diffrn_measurement_device 'Bruker-Nonius Kappa diffractometer'
_diffrn_measurement_device_type 'Bruker APEX II area detector'
_diffrn_measurement_method '\w and \f scans'
_diffrn_radiation_monochromator graphite
_diffrn_radiation_probe x-ray
_diffrn_radiation_type MoK\a
_diffrn_radiation_wavelength 0.71073
_diffrn_reflns_av_R_equivalents 0.0371
_diffrn_reflns_av_unetI/netI 0.0498
_diffrn_reflns_Laue_measured_fraction_full 0.984
_diffrn_reflns_Laue_measured_fraction_max 0.984
_diffrn_reflns_limit_h_max 12
_diffrn_reflns_limit_h_min -12
_diffrn_reflns_limit_k_max 13
_diffrn_reflns_limit_k_min -12
_diffrn_reflns_limit_l_max 19
_diffrn_reflns_limit_l_min -18
_diffrn_reflns_number 20385
_diffrn_reflns_point_group_measured_fraction_full 0.984
_diffrn_reflns_point_group_measured_fraction_max 0.984
_diffrn_reflns_theta_full 23.289
_diffrn_reflns_theta_max 23.289
_diffrn_reflns_theta_min 1.771
_diffrn_source 'sealed X-ray tube'
_diffrn_source_type 'Incoatec I\ms'
_diffrn_standards_number 0
_exptl_absorpt_coefficient_mu 1.056
_exptl_absorpt_correction_T_max 0.949
_exptl_absorpt_correction_T_min 0.868
_exptl_absorpt_correction_type multi-scan
_exptl_absorpt_process_details
'SADABS-2014/5 (Bruker,2014/5) was used for absorption correction. wR2(int) was 0.0496 before and 0.0428 after correction. The Ratio of minimum to maximum transmission is 0.9153. The \l/2 correction factor is 0.00150.'
_exptl_crystal_colour colourless
_exptl_crystal_colour_primary colourless
_exptl_crystal_density_diffrn 1.796
_exptl_crystal_description plate
_exptl_crystal_F_000 1236
_exptl_crystal_size_max 0.2
_exptl_crystal_size_mid 0.13
_exptl_crystal_size_min 0.05
_refine_diff_density_max 0.492
_refine_diff_density_min -0.592
_refine_diff_density_rms 0.067
_refine_ls_extinction_method none
_refine_ls_goodness_of_fit_ref 1.020
_refine_ls_hydrogen_treatment mixed
_refine_ls_matrix_type full
_refine_ls_number_parameters 648
_refine_ls_number_reflns 6470
_refine_ls_number_restraints 1174
_refine_ls_restrained_S_all 0.946
_refine_ls_R_factor_all 0.0817
_refine_ls_R_factor_gt 0.0449
_refine_ls_shift/su_max 0.001
_refine_ls_shift/su_mean 0.000
_refine_ls_structure_factor_coef Fsqd
_refine_ls_weighting_details 'w=1/[\s^2^(Fo^2^)+(0.0348P)^2^+3.4845P] where P=(Fo^2^+2Fc^2^)/3'
_refine_ls_weighting_scheme calc
_refine_ls_wR_factor_gt 0.0891
_refine_ls_wR_factor_ref 0.1032
_reflns_Friedel_coverage 0.000
_reflns_number_gt 4385
_reflns_number_total 6470
_reflns_threshold_expression 'I > 2\s(I)'
_cod_data_source_file c6dt04820j2.cif
_cod_data_source_block dg300_0m_a
_cod_database_code 7042680
_shelx_shelxl_version_number 2016/6
_shelx_space_group_comment
;
The symmetry employed for this shelxl refinement is uniquely defined
by the following loop, which should always be used as a source of
symmetry information in preference to the above space-group names.
They are only intended as comments.
;
_shelx_estimated_absorpt_t_max 0.949
_shelx_estimated_absorpt_t_min 0.817
_olex2_refinement_description
;
1. Fixed Uiso
 At 1.2 times of:
  All C(H,H) groups, All C(H,H,H,H) groups
2. Restrained distances
 C24-C23 \\sim C24A-C23 \\sim C25-C24A \\sim C25A-C24 \\sim C26A-C25 \\sim
C26-C25A
 with sigma of 0.02
 O7-C22A \\sim O7-C22
 with sigma of 0.02
3. Uiso/Uaniso restraints and constraints
All non-hydrogen atoms have similar U: within 2A with sigma of 0.04 and sigma
for terminal atoms of 0.08
Uanis(C24A) = Uanis(C24)
4. Rigid body (RIGU) restrains
 All non-hydrogen atoms
 with sigma for 1-2 distances of 0.004 and sigma for 1-3 distances of 0.004
5. Others
 Sof(H23C)=Sof(H23D)=Sof(C21A)=Sof(H21C)=Sof(H21D)=Sof(C19A)=Sof(H19C)=
 Sof(H19D)=Sof(C20A)=Sof(H20C)=Sof(H20D)=Sof(C22A)=Sof(H22C)=Sof(H22D)=1-FVAR(1)
 Sof(H23A)=Sof(H23B)=Sof(C21)=Sof(H21A)=Sof(H21B)=Sof(C22)=Sof(H22A)=Sof(H22B)=
 Sof(C20)=Sof(H20A)=Sof(H20B)=Sof(C19)=Sof(H19A)=Sof(H19B)=FVAR(1)
 Sof(C24)=Sof(H24A)=Sof(H24B)=Sof(C25A)=Sof(H25C)=Sof(H25D)=Sof(C26)=Sof(H26A)=
 Sof(H26B)=1-FVAR(2)
 Sof(C24A)=Sof(H24C)=Sof(H24D)=Sof(C26A)=Sof(H26C)=Sof(H26D)=Sof(C25)=
 Sof(H25A)=Sof(H25B)=FVAR(2)
6.a Secondary CH2 refined with riding coordinates:
 C36(H36A,H36B), C35(H35A,H35B), C33(H33A,H33B), C34(H34A,H34B), C23(H23C,
 H23D), C23(H23A,H23B), C21(H21A,H21B), C22(H22A,H22B), C20(H20A,H20B),
 C24A(H24C,H24D), C26A(H26C,H26D), C19(H19A,H19B), C25(H25A,H25B), C21A(H21C,
 H21D), C19A(H19C,H19D), C20A(H20C,H20D), C24(H24A,H24B), C25A(H25C,H25D),
 C26(H26A,H26B), C22A(H22C,H22D)
;
_olex2_submission_special_instructions 'No special instructions were received'

loop_
_space_group_symop_operation_xyz
'x, y, z'
'-x, -y, -z'

loop_
_atom_site_label
_atom_site_type_symbol
_atom_site_fract_x
_atom_site_fract_y
_atom_site_fract_z
_atom_site_U_iso_or_equiv
_atom_site_adp_type
_atom_site_occupancy
_atom_site_site_symmetry_order
_atom_site_calc_flag
_atom_site_refinement_flags_posn
_atom_site_refinement_flags_adp
_atom_site_refinement_flags_occupancy
_atom_site_disorder_assembly
_atom_site_disorder_group
Cl1 Cl 0.60183(13) 1.19454(13) 0.22011(9) 0.0775(5) Uani 1 1 d . U . . .
Cl2 Cl 0.74526(13) 1.16368(15) 0.08643(9) 0.0909(6) Uani 1 1 d . U . . .
Cl3 Cl 0.68692(14) 0.91843(17) -0.01582(8) 0.0889(6) Uani 1 1 d . U . . .
Cl4 Cl 0.49329(12) 0.70334(15) 0.02212(8) 0.0759(5) Uani 1 1 d . U . . .
Cl5 Cl 0.58660(10) 0.73979(10) 0.43427(9) 0.0524(4) Uani 1 1 d . U . . .
Cl6 Cl 0.52300(10) 0.81121(10) 0.59771(8) 0.0475(3) Uani 1 1 d . U . . .
Cl7 Cl 0.31909(10) 0.93290(10) 0.60253(8) 0.0468(3) Uani 1 1 d . U . . .
Cl8 Cl 0.17667(10) 0.98164(10) 0.44354(9) 0.0515(4) Uani 1 1 d . U . . .
Cl9 Cl 0.03167(12) 0.44971(11) 0.17898(9) 0.0642(4) Uani 1 1 d . U . . .
Cl10 Cl -0.18660(12) 0.43162(12) 0.03701(8) 0.0633(4) Uani 1 1 d . U . . .
Cl11 Cl -0.19342(14) 0.64812(15) -0.04047(8) 0.0805(5) Uani 1 1 d . U . . .
Cl12 Cl 0.01906(14) 0.88308(14) 0.02121(9) 0.0807(5) Uani 1 1 d . U . . .
Cl13 Cl 0.34620(10) 0.49223(10) 0.48431(9) 0.0555(4) Uani 1 1 d . U . . .
Cl14 Cl 0.25971(12) 0.53155(11) 0.64314(9) 0.0604(4) Uani 1 1 d . U . . .
Cl15 Cl 0.06509(11) 0.66240(11) 0.65190(8) 0.0520(4) Uani 1 1 d . U . . .
Cl16 Cl -0.05561(10) 0.74005(10) 0.49882(8) 0.0441(3) Uani 1 1 d . U . . .
P1 P 0.31816(12) 0.83148(11) 0.22784(9) 0.0507(4) Uani 1 1 d . U . . .
O1 O 0.4162(3) 0.9669(3) 0.2313(2) 0.0558(10) Uani 1 1 d . U . . .
O2 O 0.3780(3) 0.7737(3) 0.1554(2) 0.0573(10) Uani 1 1 d . U . . .
O3 O 0.4210(3) 0.7957(3) 0.2967(2) 0.0460(8) Uani 1 1 d . U . . .
O4 O 0.2605(3) 0.8899(2) 0.3002(2) 0.0453(8) Uani 1 1 d . U . . .
O5 O 0.2177(3) 0.6932(2) 0.2203(2) 0.0468(9) Uani 1 1 d . U . . .
O6 O 0.2116(3) 0.8638(3) 0.1590(2) 0.0532(9) Uani 1 1 d . U . . .
O7 O 0.3917(3) 0.4262(3) 0.2086(2) 0.0619(10) Uani 1 1 d D U . . .
H1 H 0.341(5) 0.333(6) 0.240(3) 0.10(2) Uiso 1 1 d . . . . .
O8 O 0.2956(3) 0.2580(3) 0.26047(19) 0.0443(8) Uani 1 1 d . U . . .
O9 O 0.2193(3) 0.5727(3) 0.3551(3) 0.0454(10) Uani 1 1 d . U . . .
O10 O 0.0458(3) 0.6794(3) 0.3563(2) 0.0421(9) Uani 1 1 d . U . . .
O11 O -0.1289(3) 0.7759(3) 0.3102(2) 0.0456(8) Uani 1 1 d . U . . .
H10 H -0.007(5) 0.709(5) 0.359(3) 0.07(2) Uiso 1 1 d . . . . .
H9 H 0.195(4) 0.601(4) 0.326(3) 0.028(17) Uiso 1 1 d . . . . .
C1 C 0.4854(4) 0.9669(5) 0.1763(3) 0.0544(14) Uani 1 1 d . U . . .
C2 C 0.5725(5) 1.0613(5) 0.1629(3) 0.0583(15) Uani 1 1 d . U . . .
C3 C 0.6351(5) 1.0454(6) 0.1027(3) 0.0674(17) Uani 1 1 d . U . . .
C4 C 0.6097(5) 0.9368(6) 0.0583(3) 0.0657(16) Uani 1 1 d . U . . .
C5 C 0.5233(4) 0.8409(5) 0.0735(3) 0.0588(15) Uani 1 1 d . U . . .
C6 C 0.4629(4) 0.8574(5) 0.1323(3) 0.0519(13) Uani 1 1 d . U . . .
C7 C 0.4083(4) 0.8264(4) 0.3716(3) 0.0412(11) Uani 1 1 d . U . . .
C8 C 0.4739(4) 0.8059(4) 0.4395(3) 0.0400(11) Uani 1 1 d . U . . .
C9 C 0.4454(4) 0.8395(4) 0.5118(3) 0.0404(11) Uani 1 1 d . U . . .
C10 C 0.3547(4) 0.8933(3) 0.5134(3) 0.0390(11) Uani 1 1 d . U . . .
C11 C 0.2891(4) 0.9145(4) 0.4430(3) 0.0402(11) Uani 1 1 d . U . . .
C12 C 0.3169(4) 0.8794(4) 0.3730(3) 0.0421(11) Uani 1 1 d . U . . .
C13 C 0.1187(4) 0.6719(4) 0.1597(3) 0.0449(12) Uani 1 1 d . U . . .
C14 C 0.0273(4) 0.5680(4) 0.1338(3) 0.0468(13) Uani 1 1 d . U . . .
C15 C -0.0691(4) 0.5604(5) 0.0707(3) 0.0519(13) Uani 1 1 d . U . . .
C16 C -0.0723(4) 0.6572(5) 0.0362(3) 0.0545(14) Uani 1 1 d . U . . .
C17 C 0.0214(5) 0.7627(5) 0.0635(3) 0.0552(14) Uani 1 1 d . U . . .
C18 C 0.1164(4) 0.7685(4) 0.1253(3) 0.0477(13) Uani 1 1 d . U . . .
C27 C 0.1819(4) 0.5946(4) 0.4226(3) 0.0373(11) Uani 1 1 d . U . . .
C28 C 0.2342(4) 0.5598(4) 0.4896(3) 0.0419(12) Uani 1 1 d . U . . .
C29 C 0.1972(4) 0.5793(4) 0.5605(3) 0.0428(12) Uani 1 1 d . U . . .
C30 C 0.1085(4) 0.6361(4) 0.5638(3) 0.0390(11) Uani 1 1 d . U . . .
C31 C 0.0556(4) 0.6702(3) 0.4956(3) 0.0364(11) Uani 1 1 d . U . . .
C32 C 0.0915(4) 0.6500(3) 0.4255(3) 0.0359(11) Uani 1 1 d . U . . .
C36 C -0.1500(4) 0.8842(4) 0.3343(3) 0.0461(12) Uani 1 1 d . U . . .
H36A H -0.070808 0.946581 0.354988 0.055 Uiso 1 1 calc R . . . .
H36B H -0.198127 0.877219 0.376127 0.055 Uiso 1 1 calc R . . . .
C35 C -0.2215(5) 0.9103(4) 0.2608(3) 0.0528(13) Uani 1 1 d . U . . .
H35A H -0.195407 0.994627 0.258976 0.063 Uiso 1 1 calc R . . . .
H35B H -0.311129 0.883890 0.258617 0.063 Uiso 1 1 calc R . . . .
C33 C -0.1032(5) 0.7826(5) 0.2337(3) 0.0582(14) Uani 1 1 d . U . . .
H33A H -0.118198 0.703792 0.203860 0.070 Uiso 1 1 calc R . . . .
H33B H -0.016314 0.828326 0.237855 0.070 Uiso 1 1 calc R . . . .
C34 C -0.1896(5) 0.8418(5) 0.1929(3) 0.0571(14) Uani 1 1 d . U . . .
H34A H -0.264583 0.783933 0.159223 0.068 Uiso 1 1 calc R . . . .
H34B H -0.148676 0.894528 0.159736 0.068 Uiso 1 1 calc R . . . .
C23 C 0.2416(5) 0.1529(4) 0.2003(3) 0.0672(17) Uani 1 1 d D U . . .
H23C H 0.278803 0.090576 0.211537 0.081 Uiso 0.383(16) 1 calc R . P A 2
H23D H 0.245775 0.168844 0.146182 0.081 Uiso 0.383(16) 1 calc R . P A 2
H23A H 0.300385 0.107359 0.199283 0.081 Uiso 0.617(16) 1 calc R . P A 1
H23B H 0.221412 0.173862 0.147282 0.081 Uiso 0.617(16) 1 calc R . P A 1
C21 C 0.5644(14) 0.5994(14) 0.2420(8) 0.048(3) Uani 0.617(16) 1 d . U P A 1
H21A H 0.638374 0.636204 0.285099 0.058 Uiso 0.617(16) 1 calc R . P A 1
H21B H 0.540903 0.660633 0.215678 0.058 Uiso 0.617(16) 1 calc R . P A 1
C22 C 0.4599(10) 0.5284(7) 0.2729(7) 0.054(3) Uani 0.617(16) 1 d D U P A 1
H22A H 0.491653 0.501967 0.321920 0.065 Uiso 0.617(16) 1 calc R . P A 1
H22B H 0.405050 0.574669 0.284717 0.065 Uiso 0.617(16) 1 calc R . P A 1
C20 C 0.5877(11) 0.5089(9) 0.1822(7) 0.052(3) Uani 0.617(16) 1 d . U P A 1
H20A H 0.621362 0.545056 0.139463 0.062 Uiso 0.617(16) 1 calc R . P A 1
H20B H 0.645222 0.470638 0.208562 0.062 Uiso 0.617(16) 1 calc R . P A 1
C24A C 0.1268(7) 0.0831(6) 0.2219(5) 0.057(2) Uani 0.752(12) 1 d D U P B 1
H24C H 0.067937 0.029716 0.175457 0.068 Uiso 0.752(12) 1 calc R . P B 1
H24D H 0.145274 0.038448 0.264191 0.068 Uiso 0.752(12) 1 calc R . P B 1
C26A C 0.1957(10) 0.2691(11) 0.3017(9) 0.058(4) Uani 0.752(12) 1 d D U P B 1
H26C H 0.187633 0.348424 0.304665 0.070 Uiso 0.752(12) 1 calc R . P B 1
H26D H 0.211935 0.251232 0.355986 0.070 Uiso 0.752(12) 1 calc R . P B 1
C19 C 0.4624(15) 0.4248(15) 0.1508(8) 0.071(4) Uani 0.617(16) 1 d . U P A 1
H19A H 0.422140 0.446395 0.102198 0.086 Uiso 0.617(16) 1 calc R . P A 1
H19B H 0.468727 0.345649 0.137288 0.086 Uiso 0.617(16) 1 calc R . P A 1
C25 C 0.0810(7) 0.1799(6) 0.2503(8) 0.075(3) Uani 0.752(12) 1 d D U P B 1
H25A H 0.017940 0.153332 0.281402 0.090 Uiso 0.752(12) 1 calc R . P B 1
H25B H 0.045215 0.212264 0.205408 0.090 Uiso 0.752(12) 1 calc R . P B 1
C21A C 0.533(2) 0.599(2) 0.2109(12) 0.041(4) Uani 0.383(16) 1 d . U P A 2
H21C H 0.536892 0.675695 0.194869 0.049 Uiso 0.383(16) 1 calc R . P A 2
H21D H 0.600622 0.610406 0.257609 0.049 Uiso 0.383(16) 1 calc R . P A 2
C19A C 0.500(2) 0.402(2) 0.1736(15) 0.060(5) Uani 0.383(16) 1 d . U P A 2
H19C H 0.565156 0.391052 0.214744 0.072 Uiso 0.383(16) 1 calc R . P A 2
H19D H 0.470801 0.334250 0.130088 0.072 Uiso 0.383(16) 1 calc R . P A 2
C20A C 0.5423(17) 0.5153(14) 0.1441(13) 0.048(4) Uani 0.383(16) 1 d . U P A 2
H20C H 0.627990 0.531669 0.136795 0.058 Uiso 0.383(16) 1 calc R . P A 2
H20D H 0.487293 0.516292 0.093835 0.058 Uiso 0.383(16) 1 calc R . P A 2
C24 C 0.1109(16) 0.127(3) 0.2145(13) 0.057(2) Uani 0.248(12) 1 d D U P B 2
H24A H 0.065730 0.174771 0.187499 0.068 Uiso 0.248(12) 1 calc R . P B 2
H24B H 0.063882 0.043350 0.196235 0.068 Uiso 0.248(12) 1 calc R . P B 2
C25A C 0.134(2) 0.1584(17) 0.3029(13) 0.053(6) Uani 0.248(12) 1 d D U P B 2
H25C H 0.163711 0.100418 0.329986 0.064 Uiso 0.248(12) 1 calc R . P B 2
H25D H 0.059949 0.166652 0.320282 0.064 Uiso 0.248(12) 1 calc R . P B 2
C26 C 0.235(3) 0.274(3) 0.317(3) 0.044(6) Uani 0.248(12) 1 d D U P B 2
H26A H 0.199433 0.339198 0.311005 0.052 Uiso 0.248(12) 1 calc R . P B 2
H26B H 0.288877 0.289952 0.370718 0.052 Uiso 0.248(12) 1 calc R . P B 2
C22A C 0.4085(15) 0.5428(10) 0.2290(11) 0.045(4) Uani 0.383(16) 1 d D U P A 2
H22C H 0.409919 0.563299 0.285854 0.054 Uiso 0.383(16) 1 calc R . P A 2
H22D H 0.342686 0.566512 0.197055 0.054 Uiso 0.383(16) 1 calc R . P A 2

loop_
_atom_site_aniso_label
_atom_site_aniso_U_11
_atom_site_aniso_U_22
_atom_site_aniso_U_33
_atom_site_aniso_U_23
_atom_site_aniso_U_13
_atom_site_aniso_U_12
Cl1 0.0544(9) 0.0603(9) 0.0831(11) 0.0329(8) -0.0170(8) -0.0258(7)
Cl2 0.0530(9) 0.1099(13) 0.0806(11) 0.0648(10) -0.0079(8) -0.0267(9)
Cl3 0.0553(9) 0.1449(16) 0.0466(9) 0.0445(10) 0.0027(7) -0.0070(10)
Cl4 0.0363(8) 0.1076(13) 0.0563(9) -0.0032(8) -0.0009(7) -0.0089(8)
Cl5 0.0263(6) 0.0275(7) 0.1023(11) 0.0046(7) 0.0121(7) 0.0100(5)
Cl6 0.0293(7) 0.0296(6) 0.0810(9) 0.0113(6) 0.0043(6) 0.0089(5)
Cl7 0.0298(7) 0.0282(6) 0.0799(9) 0.0052(6) 0.0114(6) 0.0067(5)
Cl8 0.0262(6) 0.0296(7) 0.0965(10) 0.0066(7) 0.0067(7) 0.0108(5)
Cl9 0.0466(8) 0.0361(7) 0.0934(11) 0.0027(7) 0.0123(8) -0.0088(6)
Cl10 0.0418(8) 0.0600(9) 0.0639(9) -0.0101(7) 0.0156(7) -0.0178(7)
Cl11 0.0691(10) 0.0958(12) 0.0469(8) 0.0122(8) -0.0006(7) -0.0138(9)
Cl12 0.0700(10) 0.0860(11) 0.0685(10) 0.0435(9) 0.0149(8) -0.0158(9)
Cl13 0.0254(7) 0.0273(7) 0.1137(12) 0.0107(7) 0.0083(7) 0.0128(5)
Cl14 0.0446(8) 0.0422(8) 0.0881(10) 0.0185(7) -0.0045(7) 0.0121(6)
Cl15 0.0399(7) 0.0412(7) 0.0693(9) 0.0056(6) 0.0112(6) 0.0051(6)
Cl16 0.0285(6) 0.0315(6) 0.0765(9) 0.0085(6) 0.0151(6) 0.0137(5)
P1 0.0280(7) 0.0308(7) 0.0834(10) 0.0083(7) 0.0123(7) -0.0065(6)
O1 0.0319(19) 0.0339(19) 0.086(3) 0.0128(18) 0.0073(18) -0.0132(15)
O2 0.0323(19) 0.047(2) 0.078(2) 0.0026(18) 0.0188(17) -0.0118(16)
O3 0.0233(17) 0.0282(18) 0.079(2) 0.0038(17) 0.0072(16) -0.0004(14)
O4 0.0282(18) 0.0235(17) 0.078(2) 0.0104(16) 0.0049(17) 0.0011(14)
O5 0.0252(17) 0.0284(17) 0.078(2) 0.0070(16) 0.0112(16) -0.0054(14)
O6 0.0328(19) 0.0398(19) 0.075(2) 0.0175(17) 0.0095(17) -0.0097(15)
O7 0.053(2) 0.057(2) 0.057(2) 0.0184(19) -0.0021(18) -0.0064(19)
O8 0.043(2) 0.0324(19) 0.049(2) 0.0076(16) 0.0036(16) 0.0029(16)
O9 0.031(2) 0.0232(19) 0.086(3) 0.012(2) 0.018(2) 0.0108(16)
O10 0.0263(19) 0.0308(19) 0.073(2) 0.0106(17) 0.0118(18) 0.0132(16)
O11 0.0371(19) 0.0392(19) 0.068(2) 0.0174(17) 0.0157(17) 0.0175(16)
C1 0.023(3) 0.055(3) 0.066(3) 0.022(3) -0.007(2) -0.014(2)
C2 0.034(3) 0.055(3) 0.058(3) 0.029(3) -0.022(2) -0.019(2)
C3 0.030(3) 0.091(4) 0.056(3) 0.046(3) -0.016(2) -0.018(3)
C4 0.030(3) 0.101(4) 0.044(3) 0.035(3) -0.013(2) -0.011(3)
C5 0.028(3) 0.080(4) 0.044(3) 0.015(3) -0.010(2) -0.013(3)
C6 0.020(3) 0.055(3) 0.061(3) 0.020(3) -0.005(2) -0.014(2)
C7 0.020(2) 0.015(2) 0.081(3) 0.003(2) 0.009(2) -0.0031(19)
C8 0.017(2) 0.014(2) 0.087(3) 0.007(2) 0.009(2) 0.0043(18)
C9 0.020(2) 0.016(2) 0.080(3) 0.006(2) 0.004(2) 0.0017(19)
C10 0.022(2) 0.015(2) 0.077(3) 0.002(2) 0.011(2) 0.0029(19)
C11 0.017(2) 0.014(2) 0.087(3) 0.011(2) 0.008(2) 0.0018(18)
C12 0.021(3) 0.017(2) 0.082(3) 0.010(2) 0.006(2) -0.0020(19)
C13 0.027(3) 0.039(3) 0.061(3) 0.005(2) 0.017(2) -0.005(2)
C14 0.034(3) 0.037(3) 0.061(3) 0.003(2) 0.021(2) -0.007(2)
C15 0.035(3) 0.057(3) 0.051(3) -0.001(3) 0.021(2) -0.011(2)
C16 0.038(3) 0.073(3) 0.039(3) 0.006(3) 0.016(2) -0.009(3)
C17 0.048(3) 0.056(3) 0.051(3) 0.017(3) 0.021(2) -0.009(3)
C18 0.029(3) 0.041(3) 0.064(3) 0.008(2) 0.018(2) -0.009(2)
C27 0.019(2) 0.016(2) 0.073(3) 0.000(2) 0.011(2) 0.0018(18)
C28 0.019(2) 0.014(2) 0.089(3) 0.008(2) 0.008(2) 0.0028(19)
C29 0.023(3) 0.019(2) 0.078(3) 0.008(2) 0.000(2) -0.0007(19)
C30 0.023(2) 0.023(2) 0.064(3) 0.004(2) 0.008(2) -0.0014(19)
C31 0.019(2) 0.017(2) 0.072(3) 0.005(2) 0.008(2) 0.0040(18)
C32 0.018(2) 0.014(2) 0.070(3) 0.007(2) 0.005(2) -0.0019(18)
C36 0.034(3) 0.040(3) 0.068(3) 0.013(3) 0.008(2) 0.019(2)
C35 0.037(3) 0.047(3) 0.073(4) 0.021(3) -0.001(3) 0.013(2)
C33 0.050(3) 0.068(4) 0.063(3) 0.018(3) 0.017(3) 0.023(3)
C34 0.040(3) 0.062(4) 0.065(3) 0.022(3) 0.004(3) 0.009(3)
C23 0.092(4) 0.040(3) 0.050(3) -0.007(2) 0.023(3) -0.011(3)
C21 0.034(7) 0.040(5) 0.064(8) 0.014(6) -0.002(5) 0.008(4)
C22 0.048(6) 0.025(4) 0.084(7) 0.000(4) 0.014(5) 0.008(4)
C20 0.048(6) 0.055(6) 0.041(6) 0.008(5) -0.007(5) 0.006(5)
C24A 0.066(4) 0.025(5) 0.064(4) 0.006(3) -0.003(3) 0.000(3)
C26A 0.055(7) 0.043(5) 0.079(8) -0.001(4) 0.021(6) 0.019(4)
C19 0.067(9) 0.073(9) 0.044(7) -0.002(6) -0.003(6) -0.013(7)
C25 0.046(5) 0.039(4) 0.135(9) 0.014(5) 0.010(5) 0.010(3)
C21A 0.032(9) 0.038(6) 0.049(10) 0.010(8) 0.001(8) 0.010(7)
C19A 0.063(11) 0.041(7) 0.058(12) -0.008(8) -0.005(9) 0.003(7)
C20A 0.024(9) 0.042(7) 0.062(10) -0.007(7) 0.001(7) -0.005(7)
C24 0.066(4) 0.025(5) 0.064(4) 0.006(3) -0.003(3) 0.000(3)
C25A 0.058(11) 0.032(10) 0.068(7) 0.010(8) 0.024(8) 0.003(8)
C26 0.056(13) 0.024(10) 0.050(10) 0.006(7) 0.007(9) 0.012(8)
C22A 0.033(8) 0.047(6) 0.055(9) 0.026(6) -0.001(6) 0.011(6)

loop_
_atom_type_symbol
_atom_type_description
_atom_type_scat_dispersion_real
_atom_type_scat_dispersion_imag
_atom_type_scat_source
C C 0.0033 0.0016 'International Tables Vol C Tables 4.2.6.8 and 6.1.1.4'
H H 0.0000 0.0000 'International Tables Vol C Tables 4.2.6.8 and 6.1.1.4'
Cl Cl 0.1484 0.1585 'International Tables Vol C Tables 4.2.6.8 and 6.1.1.4'
O O 0.0106 0.0060 'International Tables Vol C Tables 4.2.6.8 and 6.1.1.4'
P P 0.1023 0.0942 'International Tables Vol C Tables 4.2.6.8 and 6.1.1.4'

loop_
_geom_angle_atom_site_label_1
_geom_angle_atom_site_label_2
_geom_angle_atom_site_label_3
_geom_angle
O1 P1 O2 91.05(17)
O1 P1 O3 93.32(16)
O1 P1 O5 177.7(2)
O1 P1 O6 88.35(16)
O2 P1 O5 87.25(16)
O2 P1 O6 91.94(19)
O3 P1 O2 88.43(18)
O3 P1 O5 88.13(16)
O3 P1 O6 178.28(15)
O4 P1 O1 88.41(17)
O4 P1 O2 179.32(17)
O4 P1 O3 91.20(18)
O4 P1 O5 93.30(16)
O4 P1 O6 88.46(18)
O6 P1 O5 90.22(16)
C1 O1 P1 111.5(3)
C6 O2 P1 111.5(3)
C7 O3 P1 111.5(3)
C12 O4 P1 111.4(3)
C13 O5 P1 111.0(3)
C18 O6 P1 111.3(3)
C22 O7 H1 110(2)
C19 O7 H1 124(3)
C19 O7 C22 108.3(7)
C19A O7 H1 107(3)
C22A O7 H1 133(3)
C22A O7 C19A 112.3(11)
C23 O8 H1 115(3)
C23 O8 C26A 106.1(5)
C26A O8 H1 116(3)
C26 O8 H1 117(3)
C26 O8 C23 118.1(10)
C27 O9 H9 110(4)
C32 O10 H10 114(4)
C33 O11 C36 104.8(4)
O1 C1 C2 126.5(6)
O1 C1 C6 113.3(4)
C2 C1 C6 120.3(6)
C1 C2 Cl1 119.3(5)
C1 C2 C3 118.7(6)
C3 C2 Cl1 122.1(4)
C2 C3 Cl2 118.7(5)
C4 C3 Cl2 120.9(5)
C4 C3 C2 120.5(5)
C3 C4 Cl3 120.0(4)
C3 C4 C5 120.5(6)
C5 C4 Cl3 119.4(5)
C4 C5 Cl4 122.1(5)
C6 C5 Cl4 119.4(4)
C6 C5 C4 118.5(6)
O2 C6 C1 112.4(5)
O2 C6 C5 126.1(5)
C5 C6 C1 121.5(5)
O3 C7 C8 125.7(4)
O3 C7 C12 112.3(5)
C8 C7 C12 121.9(5)
C7 C8 Cl5 120.0(4)
C7 C8 C9 118.1(4)
C9 C8 Cl5 121.9(4)
C8 C9 Cl6 119.2(4)
C10 C9 Cl6 120.7(4)
C10 C9 C8 120.1(5)
C9 C10 Cl7 119.7(4)
C9 C10 C11 120.9(5)
C11 C10 Cl7 119.4(4)
C10 C11 Cl8 121.8(4)
C12 C11 Cl8 120.1(4)
C12 C11 C10 118.1(4)
O4 C12 C7 113.5(5)
O4 C12 C11 125.6(5)
C11 C12 C7 120.9(5)
O5 C13 C14 125.8(5)
O5 C13 C18 112.8(4)
C14 C13 C18 121.4(5)
C13 C14 Cl9 120.3(4)
C13 C14 C15 118.8(5)
C15 C14 Cl9 120.9(4)
C14 C15 Cl10 120.2(4)
C16 C15 Cl10 119.8(4)
C16 C15 C14 120.0(4)
C15 C16 Cl11 119.8(4)
C15 C16 C17 120.5(5)
C17 C16 Cl11 119.7(5)
C16 C17 Cl12 121.1(4)
C18 C17 Cl12 120.2(4)
C18 C17 C16 118.7(5)
O6 C18 C13 113.7(5)
O6 C18 C17 125.7(5)
C17 C18 C13 120.5(4)
O9 C27 C28 118.5(5)
O9 C27 C32 121.5(5)
C28 C27 C32 120.0(5)
C27 C28 Cl13 118.9(4)
C27 C28 C29 120.5(4)
C29 C28 Cl13 120.6(4)
C28 C29 Cl14 120.1(4)
C30 C29 Cl14 120.3(4)
C30 C29 C28 119.6(5)
C29 C30 Cl15 119.5(4)
C29 C30 C31 119.5(5)
C31 C30 Cl15 121.0(4)
C30 C31 Cl16 120.0(4)
C32 C31 Cl16 119.2(4)
C32 C31 C30 120.8(4)
O10 C32 C27 115.1(5)
O10 C32 C31 125.3(4)
C31 C32 C27 119.6(5)
O11 C36 H36A 110.6
O11 C36 H36B 110.6
O11 C36 C35 105.5(4)
H36A C36 H36B 108.8
C35 C36 H36A 110.6
C35 C36 H36B 110.6
C36 C35 H35A 111.0
C36 C35 H35B 111.0
C36 C35 C34 104.0(4)
H35A C35 H35B 109.0
C34 C35 H35A 111.0
C34 C35 H35B 111.0
O11 C33 H33A 110.6
O11 C33 H33B 110.6
O11 C33 C34 105.7(4)
H33A C33 H33B 108.7
C34 C33 H33A 110.6
C34 C33 H33B 110.6
C35 C34 H34A 110.9
C35 C34 H34B 110.9
C33 C34 C35 104.3(4)
C33 C34 H34A 110.9
C33 C34 H34B 110.9
H34A C34 H34B 108.9
O8 C23 H23C 112.5
O8 C23 H23D 112.5
O8 C23 H23A 110.3
O8 C23 H23B 110.3
O8 C23 C24A 107.1(5)
O8 C23 C24 96.3(11)
H23C C23 H23D 110.0
H23A C23 H23B 108.5
C24A C23 H23A 110.3
C24A C23 H23B 110.3
C24 C23 H23C 112.5
C24 C23 H23D 112.5
H21A C21 H21B 109.1
C22 C21 H21A 111.1
C22 C21 H21B 111.1
C22 C21 C20 103.2(10)
C20 C21 H21A 111.1
C20 C21 H21B 111.1
O7 C22 C21 105.8(8)
O7 C22 H22A 110.6
O7 C22 H22B 110.6
C21 C22 H22A 110.6
C21 C22 H22B 110.6
H22A C22 H22B 108.7
C21 C20 H20A 111.2
C21 C20 H20B 111.2
H20A C20 H20B 109.1
C19 C20 C21 102.8(11)
C19 C20 H20A 111.2
C19 C20 H20B 111.2
C23 C24A H24C 111.9
C23 C24A H24D 111.9
H24C C24A H24D 109.6
C25 C24A C23 99.1(6)
C25 C24A H24C 111.9
C25 C24A H24D 111.9
O8 C26A H26C 111.0
O8 C26A H26D 111.0
O8 C26A C25 103.6(9)
H26C C26A H26D 109.0
C25 C26A H26C 111.0
C25 C26A H26D 111.0
O7 C19 C20 109.3(11)
O7 C19 H19A 109.8
O7 C19 H19B 109.8
C20 C19 H19A 109.8
C20 C19 H19B 109.8
H19A C19 H19B 108.3
C24A C25 C26A 103.6(8)
C24A C25 H25A 111.0
C24A C25 H25B 111.0
C26A C25 H25A 111.0
C26A C25 H25B 111.0
H25A C25 H25B 109.0
H21C C21A H21D 108.9
C20A C21A H21C 110.9
C20A C21A H21D 110.9
C20A C21A C22A 104.4(15)
C22A C21A H21C 110.9
C22A C21A H21D 110.9
O7 C19A H19C 112.2
O7 C19A H19D 112.2
H19C C19A H19D 109.8
C20A C19A O7 97.9(15)
C20A C19A H19C 112.2
C20A C19A H19D 112.2
C21A C20A C19A 100.9(17)
C21A C20A H20C 111.6
C21A C20A H20D 111.6
C19A C20A H20C 111.6
C19A C20A H20D 111.6
H20C C20A H20D 109.4
C23 C24 H24A 111.4
C23 C24 H24B 111.4
H24A C24 H24B 109.2
C25A C24 C23 102.1(15)
C25A C24 H24A 111.4
C25A C24 H24B 111.4
C24 C25A H25C 111.6
C24 C25A H25D 111.6
C24 C25A C26 101(2)
H25C C25A H25D 109.4
C26 C25A H25C 111.6
C26 C25A H25D 111.6
O8 C26 C25A 102(2)
O8 C26 H26A 111.4
O8 C26 H26B 111.4
C25A C26 H26A 111.4
C25A C26 H26B 111.4
H26A C26 H26B 109.3
O7 C22A C21A 103.3(13)
O7 C22A H22C 111.1
O7 C22A H22D 111.1
C21A C22A H22C 111.1
C21A C22A H22D 111.1
H22C C22A H22D 109.1

loop_
_geom_bond_atom_site_label_1
_geom_bond_atom_site_label_2
_geom_bond_distance
Cl1 C2 1.715(6)
Cl2 C3 1.724(5)
Cl3 C4 1.725(6)
Cl4 C5 1.717(6)
Cl5 C8 1.721(5)
Cl6 C9 1.724(5)
Cl7 C10 1.727(5)
Cl8 C11 1.717(5)
Cl9 C14 1.721(5)
Cl10 C15 1.723(5)
Cl11 C16 1.724(5)
Cl12 C17 1.712(5)
Cl13 C28 1.726(5)
Cl14 C29 1.725(5)
Cl15 C30 1.722(5)
Cl16 C31 1.731(5)
P1 O1 1.707(3)
P1 O2 1.718(4)
P1 O3 1.714(4)
P1 O4 1.704(4)
P1 O5 1.733(3)
P1 O6 1.719(4)
O1 C1 1.354(6)
O2 C6 1.356(5)
O3 C7 1.362(6)
O4 C12 1.356(6)
O5 C13 1.355(6)
O6 C18 1.345(5)
O7 H1 1.35(7)
O7 C22 1.500(9)
O7 C19 1.408(16)
O7 C19A 1.57(3)
O7 C22A 1.370(12)
O8 H1 1.05(7)
O8 C23 1.465(5)
O8 C26A 1.494(14)
O8 C26 1.34(5)
O9 H9 0.71(4)
O9 C27 1.348(6)
O10 H10 0.80(5)
O10 C32 1.353(6)
O11 C36 1.434(5)
O11 C33 1.424(6)
C1 C2 1.374(6)
C1 C6 1.391(7)
C2 C3 1.402(8)
C3 C4 1.379(9)
C4 C5 1.394(7)
C5 C6 1.367(7)
C7 C8 1.374(7)
C7 C12 1.384(6)
C8 C9 1.404(7)
C9 C10 1.384(6)
C10 C11 1.412(7)
C11 C12 1.369(7)
C13 C14 1.370(6)
C13 C18 1.379(7)
C14 C15 1.394(7)
C15 C16 1.385(7)
C16 C17 1.397(7)
C17 C18 1.375(7)
C27 C28 1.381(7)
C27 C32 1.398(6)
C28 C29 1.395(7)
C29 C30 1.393(6)
C30 C31 1.396(6)
C31 C32 1.378(7)
C36 H36A 0.9900
C36 H36B 0.9900
C36 C35 1.511(6)
C35 H35A 0.9900
C35 H35B 0.9900
C35 C34 1.527(7)
C33 H33A 0.9900
C33 H33B 0.9900
C33 C34 1.510(7)
C34 H34A 0.9900
C34 H34B 0.9900
C23 H23C 0.9900
C23 H23D 0.9900
C23 H23A 0.9900
C23 H23B 0.9900
C23 C24A 1.500(8)
C23 C24 1.527(15)
C21 H21A 0.9900
C21 H21B 0.9900
C21 C22 1.502(17)
C21 C20 1.542(18)
C22 H22A 0.9900
C22 H22B 0.9900
C20 H20A 0.9900
C20 H20B 0.9900
C20 C19 1.49(2)
C24A H24C 0.9900
C24A H24D 0.9900
C24A C25 1.489(9)
C26A H26C 0.9900
C26A H26D 0.9900
C26A C25 1.516(10)
C19 H19A 0.9900
C19 H19B 0.9900
C25 H25A 0.9900
C25 H25B 0.9900
C21A H21C 0.9900
C21A H21D 0.9900
C21A C20A 1.50(3)
C21A C22A 1.52(3)
C19A H19C 0.9900
C19A H19D 0.9900
C19A C20A 1.51(4)
C20A H20C 0.9900
C20A H20D 0.9900
C24 H24A 0.9900
C24 H24B 0.9900
C24 C25A 1.503(16)
C25A H25C 0.9900
C25A H25D 0.9900
C25A C26 1.518(16)
C26 H26A 0.9900
C26 H26B 0.9900
C22A H22C 0.9900
C22A H22D 0.9900

loop_
_geom_hbond_atom_site_label_D
_geom_hbond_atom_site_label_H
_geom_hbond_atom_site_label_A
_geom_hbond_distance_DH
_geom_hbond_distance_HA
_geom_hbond_distance_DA
_geom_hbond_angle_DHA
O8 H1 O7 1.05(7) 1.35(6) 2.395(4) 175(6)
O10 H10 O11 0.80(5) 1.92(6) 2.655(5) 152(5)
O9 H9 O5 0.71(4) 2.28(4) 2.902(6) 148(5)

loop_
_geom_torsion_atom_site_label_1
_geom_torsion_atom_site_label_2
_geom_torsion_atom_site_label_3
_geom_torsion_atom_site_label_4
_geom_torsion
Cl1 C2 C3 Cl2 0.3(6)
Cl1 C2 C3 C4 179.6(4)
Cl2 C3 C4 Cl3 -1.0(7)
Cl2 C3 C4 C5 177.9(4)
Cl3 C4 C5 Cl4 1.5(6)
Cl3 C4 C5 C6 -179.8(4)
Cl4 C5 C6 O2 -0.2(7)
Cl4 C5 C6 C1 179.1(4)
Cl5 C8 C9 Cl6 -1.4(5)
Cl5 C8 C9 C10 179.5(3)
Cl6 C9 C10 Cl7 0.2(5)
Cl6 C9 C10 C11 -178.6(3)
Cl7 C10 C11 Cl8 1.5(5)
Cl7 C10 C11 C12 -178.3(3)
Cl8 C11 C12 O4 -1.8(6)
Cl8 C11 C12 C7 179.2(3)
Cl9 C14 C15 Cl10 0.2(6)
Cl9 C14 C15 C16 178.7(4)
Cl10 C15 C16 Cl11 -0.2(6)
Cl10 C15 C16 C17 179.1(4)
Cl11 C16 C17 Cl12 -0.9(7)
Cl11 C16 C17 C18 179.2(4)
Cl12 C17 C18 O6 1.4(8)
Cl12 C17 C18 C13 179.8(4)
Cl13 C28 C29 Cl14 -2.1(5)
Cl13 C28 C29 C30 178.7(3)
Cl14 C29 C30 Cl15 2.0(5)
Cl14 C29 C30 C31 -177.6(3)
Cl15 C30 C31 Cl16 -0.1(5)
Cl15 C30 C31 C32 179.4(3)
Cl16 C31 C32 O10 -0.7(6)
Cl16 C31 C32 C27 179.5(3)
P1 O1 C1 C2 179.5(4)
P1 O1 C1 C6 -1.8(5)
P1 O2 C6 C1 3.8(5)
P1 O2 C6 C5 -176.9(4)
P1 O3 C7 C8 177.6(3)
P1 O3 C7 C12 -0.6(4)
P1 O4 C12 C7 1.1(4)
P1 O4 C12 C11 -178.0(3)
P1 O5 C13 C14 174.4(4)
P1 O5 C13 C18 -6.4(5)
P1 O6 C18 C13 7.3(5)
P1 O6 C18 C17 -174.1(4)
O1 P1 O2 C6 -4.0(3)
O1 P1 O3 C7 89.5(3)
O1 P1 O4 C12 -94.5(3)
O1 P1 O6 C18 169.1(3)
O1 C1 C2 Cl1 0.6(7)
O1 C1 C2 C3 -179.5(5)
O1 C1 C6 O2 -1.3(6)
O1 C1 C6 C5 179.3(4)
O2 P1 O1 C1 3.3(3)
O2 P1 O3 C7 -179.6(3)
O2 P1 O5 C13 -83.1(3)
O2 P1 O6 C18 78.1(3)
O3 P1 O1 C1 91.8(3)
O3 P1 O2 C6 -97.3(3)
O3 P1 O4 C12 -1.2(3)
O3 P1 O5 C13 -171.6(3)
O3 C7 C8 Cl5 2.0(6)
O3 C7 C8 C9 -177.5(4)
O3 C7 C12 O4 -0.4(5)
O3 C7 C12 C11 178.8(4)
O4 P1 O1 C1 -177.1(3)
O4 P1 O3 C7 1.0(3)
O4 P1 O5 C13 97.3(3)
O4 P1 O6 C18 -102.4(3)
O5 P1 O2 C6 174.5(3)
O5 P1 O3 C7 -92.3(3)
O5 P1 O4 C12 87.0(3)
O5 P1 O6 C18 -9.1(3)
O5 C13 C14 Cl9 0.1(7)
O5 C13 C14 C15 179.6(5)
O5 C13 C18 O6 -0.5(6)
O5 C13 C18 C17 -179.2(5)
O6 P1 O1 C1 -88.6(3)
O6 P1 O2 C6 84.3(3)
O6 P1 O4 C12 177.1(3)
O6 P1 O5 C13 8.8(3)
O7 C19A C20A C21A 40.9(18)
O8 C23 C24A C25 38.5(9)
O8 C23 C24 C25A -38(2)
O8 C26A C25 C24A 35.4(12)
O9 C27 C28 Cl13 1.0(5)
O9 C27 C28 C29 -179.1(4)
O9 C27 C32 O10 -0.1(5)
O9 C27 C32 C31 179.7(4)
O11 C36 C35 C34 -23.3(5)
O11 C33 C34 C35 23.3(5)
C1 C2 C3 Cl2 -179.5(4)
C1 C2 C3 C4 -0.3(8)
C2 C1 C6 O2 177.5(4)
C2 C1 C6 C5 -1.9(8)
C2 C3 C4 Cl3 179.8(4)
C2 C3 C4 C5 -1.3(8)
C3 C4 C5 Cl4 -177.4(4)
C3 C4 C5 C6 1.3(8)
C4 C5 C6 O2 -179.0(5)
C4 C5 C6 C1 0.3(8)
C6 C1 C2 Cl1 -178.0(4)
C6 C1 C2 C3 1.8(7)
C7 C8 C9 Cl6 178.1(3)
C7 C8 C9 C10 -1.0(6)
C8 C7 C12 O4 -178.6(4)
C8 C7 C12 C11 0.6(6)
C8 C9 C10 Cl7 179.3(3)
C8 C9 C10 C11 0.4(6)
C9 C10 C11 Cl8 -179.7(3)
C9 C10 C11 C12 0.6(6)
C10 C11 C12 O4 178.0(4)
C10 C11 C12 C7 -1.1(6)
C12 C7 C8 Cl5 -180.0(3)
C12 C7 C8 C9 0.5(6)
C13 C14 C15 Cl10 -179.3(4)
C13 C14 C15 C16 -0.9(8)
C14 C13 C18 O6 178.7(4)
C14 C13 C18 C17 0.0(8)
C14 C15 C16 Cl11 -178.7(4)
C14 C15 C16 C17 0.7(8)
C15 C16 C17 Cl12 179.8(4)
C15 C16 C17 C18 -0.1(8)
C16 C17 C18 O6 -178.7(5)
C16 C17 C18 C13 -0.2(8)
C18 C13 C14 Cl9 -179.0(4)
C18 C13 C14 C15 0.5(8)
C27 C28 C29 Cl14 178.0(3)
C27 C28 C29 C30 -1.2(6)
C28 C27 C32 O10 -179.5(4)
C28 C27 C32 C31 0.4(6)
C28 C29 C30 Cl15 -178.8(3)
C28 C29 C30 C31 1.6(6)
C29 C30 C31 Cl16 179.6(3)
C29 C30 C31 C32 -1.0(6)
C30 C31 C32 O10 179.9(4)
C30 C31 C32 C27 0.0(6)
C32 C27 C28 Cl13 -179.7(3)
C32 C27 C28 C29 0.2(6)
C36 O11 C33 C34 -38.9(5)
C36 C35 C34 C33 0.1(5)
C33 O11 C36 C35 39.0(5)
C23 O8 C26A C25 -10.9(11)
C23 O8 C26 C25A 9(3)
C23 C24A C25 C26A -44.6(12)
C23 C24 C25A C26 46(3)
C21 C20 C19 O7 -27.5(16)
C22 O7 C19 C20 11.3(14)
C22 C21 C20 C19 32.3(14)
C20 C21 C22 O7 -26.3(12)
C26A O8 C23 C24A -17.3(9)
C19 O7 C22 C21 10.1(11)
C19A O7 C22A C21A -2.3(14)
C20A C21A C22A O7 29.6(18)
C24 C25A C26 O8 -33(3)
C26 O8 C23 C24 19(3)
C22A O7 C19A C20A -25.0(17)
C22A C21A C20A C19A -46(2)
